data_2007809
loop_
_publ_author_name
'Zewge, Daniel'
'Brunskill, Andrew P. J.'
'Lalancette, Roger A.'
'Thompson, Hugh W.'

_publ_section_title
;
 (+-)-<i>cis</i>-10-Carboxymethyl-2-decalone: Catemeric Hydrogen
 Bonding in an \e-Keto Acid
;
_journal_issue 11
_journal_name_full 'Acta Crystallographica Section C'
_journal_page_first 1651
_journal_page_last 1653
_journal_paper_doi 10.1107/S0108270198007495
_journal_volume 54
_journal_year 1998
_chemical_formula_analytical 'C12 H18 O3'
_chemical_formula_moiety 'C12 H18 O3'
_chemical_formula_structural 'C12 H18 O3'
_chemical_formula_sum 'C12 H18 O3'
_chemical_formula_weight 210.26
_chemical_melting_point 401
_chemical_name_common (+/-)-cis-10-Carboxymethyl-2-decalone
_chemical_name_systematic
;
(+/-)-cis-4a-carboxymethyloctahydro-2(1H)-napthalenone
;
_space_group_IT_number 61
_symmetry_cell_setting orthorhombic
_symmetry_space_group_name_Hall '-P 2ac 2ab'
_symmetry_space_group_name_H-M 'P b c a'
_audit_creation_method SHELXTL/PC
_cell_angle_alpha 90.00
_cell_angle_beta 90.00
_cell_angle_gamma 90.00
_cell_formula_units_Z 8
_cell_length_a 9.182(2)
_cell_length_b 10.917(2)
_cell_length_c 21.955(4)
_cell_measurement_reflns_used 27
_cell_measurement_temperature 293(2)
_cell_measurement_theta_max 15.02
_cell_measurement_theta_min 3.45
_cell_volume 2200.8(7)
_computing_cell_refinement 'XSCANS (Siemens,  1996)'
_computing_data_collection 'XSCANS (Fait, 1991)'
_computing_data_reduction 'XSCANS (Siemens,  1996)'
_computing_molecular_graphics SHELXTL/PC
_computing_publication_material SHELXTL/PC
_computing_structure_refinement SHELXTL/PC
_computing_structure_solution 'SHELXTL/PC (Sheldrick, 1994)'
_diffrn_ambient_temperature 293(2)
_diffrn_measurement_device 'Siemens P4'
_diffrn_measurement_method 2\q/\q
_diffrn_radiation_monochromator graphite
_diffrn_radiation_source 'normal-focus sealed tube'
_diffrn_radiation_type MoK\a
_diffrn_radiation_wavelength 0.71073
_diffrn_reflns_av_R_equivalents 0.060
_diffrn_reflns_av_sigmaI/netI 0.062
_diffrn_reflns_limit_h_max 1
_diffrn_reflns_limit_h_min -10
_diffrn_reflns_limit_k_max 1
_diffrn_reflns_limit_k_min -13
_diffrn_reflns_limit_l_max 26
_diffrn_reflns_limit_l_min -26
_diffrn_reflns_number 4800
_diffrn_reflns_theta_max 25.05
_diffrn_reflns_theta_min 1.86
_diffrn_standards_decay_% 1.84
_diffrn_standards_interval_count 97
_diffrn_standards_number 3
_exptl_absorpt_coefficient_mu 0.090
_exptl_absorpt_correction_T_max 0.983
_exptl_absorpt_correction_T_min 0.961
_exptl_absorpt_correction_type 'face-indexed numerical (Sheldrick, 1994)'
_exptl_crystal_colour colorless
_exptl_crystal_density_diffrn 1.269
_exptl_crystal_density_meas 1.2690(10)
_exptl_crystal_density_method 'flotation in CCl~4~/p-xylene'
_exptl_crystal_description parallelepiped
_exptl_crystal_F_000 912
_exptl_crystal_size_max 0.76
_exptl_crystal_size_mid 0.40
_exptl_crystal_size_min 0.20
_refine_diff_density_max 0.182
_refine_diff_density_min -0.132
_refine_ls_extinction_method none
_refine_ls_goodness_of_fit_all 1.001
_refine_ls_goodness_of_fit_obs 1.17
_refine_ls_hydrogen_treatment 'H atoms: see below'
_refine_ls_matrix_type full
_refine_ls_number_parameters 147
_refine_ls_number_reflns 1942
_refine_ls_number_restraints 0
_refine_ls_restrained_S_all 1.00
_refine_ls_restrained_S_obs 1.17
_refine_ls_R_factor_all 0.120
_refine_ls_R_factor_obs 0.054
_refine_ls_shift/esd_max <0.001
_refine_ls_shift/esd_mean 0.00
_refine_ls_structure_factor_coef Fsqd
_refine_ls_weighting_details 'w = 1/[\s^2^(Fo^2^)+(0.055P)^2^] where P = (Fo^2^+2Fc^2^)/3'
_refine_ls_weighting_scheme calc
_refine_ls_wR_factor_all 0.135
_refine_ls_wR_factor_obs 0.108
_reflns_number_observed 999
_reflns_number_total 1943
_reflns_observed_criterion I>2\s(I)
_cod_data_source_file fg1471.cif
_cod_data_source_block fg1471
_cod_depositor_comments
;
The following automatic conversions were performed:
'_symmetry_cell_setting' value 'Orthorhombic' changed to 'orthorhombic'
according to '/home/saulius/struct/CIF-dictionaries/cif_core.dic'
dictionary named 'cif_core.dic' version 2.4.1 from
2010-06-29.

'_geom_bond_publ_flag' value 'Y' changed to 'y' according to
'/home/saulius/struct/CIF-dictionaries/cif_core.dic' dictionary named
'cif_core.dic' version 2.4.1 from 2010-06-29 (3 times).

Automatic conversion script
Id: cif_fix_enum 1527 2010-12-29 10:47:43Z saulius 

The following automatic conversions were performed:

'_symmetry_cell_setting' value 'Orthorhombic' changed to
'orthorhombic' according to
/home/saulius/struct/CIF-dictionaries/cif_core.dic dictionary named
'cif_core.dic' version 2.4.1 from 2010-06-29.

'_geom_bond_publ_flag'
value 'Y' changed to 'y' according to
/home/saulius/struct/CIF-dictionaries/cif_core.dic dictionary named
'cif_core.dic' version 2.4.1 from 2010-06-29 (3
times).

'_geom_angle_publ_flag' value 'Y' changed to 'y' according
to /home/saulius/struct/CIF-dictionaries/cif_core.dic dictionary
named 'cif_core.dic' version 2.4.1 from 2010-06-29 (2 times).

Automatic conversion script
Id: cif_fix_values 1715 2011-07-08 13:25:40Z adriana 

The following automatic conversions were performed:

'_refine_ls_weighting_scheme' value 'calc w =
1/[\s^2^(Fo^2^)+(0.055P)^2^] where P = (Fo^2^+2Fc^2^)/3' was changed
to 'calc'. New tag '_refine_ls_weighting_details' was created. The
value of the new tag was set to 'w = 1/[\s^2^(Fo^2^)+(0.055P)^2^]
where P = (Fo^2^+2Fc^2^)/3'.

Automatic conversion script
Id: cif_fix_values 3143 2015-03-26 13:38:13Z robertas 
;
_cod_database_code 2007809

loop_
_symmetry_equiv_pos_as_xyz
'x, y, z'
'-x+1/2, -y, z+1/2'
'-x, y+1/2, -z+1/2'
'x+1/2, -y+1/2, -z'
'-x, -y, -z'
'x-1/2, y, -z-1/2'
'x, -y-1/2, z-1/2'
'-x-1/2, y-1/2, z'

loop_
_atom_site_aniso_label
_atom_site_aniso_U_11
_atom_site_aniso_U_22
_atom_site_aniso_U_33
_atom_site_aniso_U_12
_atom_site_aniso_U_13
_atom_site_aniso_U_23
O1 0.0416(13) 0.0653(14) 0.100(2) 0.0026(12) -0.0034(12) 0.0054(12)
O2 0.0551(14) 0.0380(11) 0.098(2) -0.0018(11) 0.0070(13) 0.0096(11)
O3 0.0431(13) 0.0499(12) 0.099(2) 0.0036(12) -0.0002(13) 0.0112(12)
C1 0.048(2) 0.0317(14) 0.069(2) 0.0005(14) -0.004(2) 0.0062(14)
C2 0.042(2) 0.048(2) 0.058(2) -0.0006(15) -0.007(2) 0.0046(15)
C3 0.045(2) 0.040(2) 0.074(2) -0.0117(14) -0.004(2) -0.0020(15)
C4 0.049(2) 0.0267(13) 0.062(2) -0.0027(14) 0.003(2) -0.0002(13)
C4a 0.037(2) 0.0275(12) 0.048(2) 0.0004(12) -0.0021(14) 0.0003(13)
C5 0.055(2) 0.044(2) 0.059(2) 0.001(2) -0.004(2) 0.008(2)
C6 0.070(2) 0.065(2) 0.052(2) -0.002(2) -0.004(2) 0.008(2)
C7 0.076(3) 0.066(2) 0.054(2) -0.009(2) 0.008(2) -0.015(2)
C8 0.058(2) 0.038(2) 0.068(2) 0.003(2) 0.009(2) -0.014(2)
C8a 0.038(2) 0.0264(13) 0.057(2) -0.0041(13) -0.0001(14) -0.0030(13)
C9 0.046(2) 0.0319(13) 0.056(2) 0.0011(14) 0.003(2) -0.0056(13)
C10 0.038(2) 0.041(2) 0.053(2) 0.0036(15) 0.005(2) -0.0065(14)

loop_
_atom_site_label
_atom_site_fract_x
_atom_site_fract_y
_atom_site_fract_z
_atom_site_U_iso_or_equiv
_atom_site_thermal_displace_type
_atom_site_calc_flag
_atom_site_refinement_flags
_atom_site_occupancy
_atom_site_disorder_group
_atom_site_type_symbol
O1 0.7886(2) 0.2396(2) 0.42187(10) 0.0689(7) Uani d . 1 . O
O2 0.1478(2) 0.2097(2) 0.43665(10) 0.0638(7) Uani d . 1 . O
O3 0.0323(2) 0.3787(2) 0.41064(10) 0.0639(7) Uani d . 1 . O
H3 -0.049(3) 0.3262(18) 0.41308(13) 0.087(12) Uiso calc R 1 . H
C1 0.5351(3) 0.1959(2) 0.42063(14) 0.0495(8) Uani d . 1 . C
C2 0.6648(3) 0.2786(2) 0.42309(13) 0.0492(8) Uani d . 1 . C
C3 0.6288(3) 0.4122(2) 0.42437(13) 0.0530(8) Uani d . 1 . C
C4 0.5252(3) 0.4472(2) 0.37263(12) 0.0461(8) Uani d . 1 . C
C4a 0.3913(3) 0.3644(2) 0.36689(12) 0.0375(7) Uani d . 1 . C
C5 0.3086(3) 0.3943(2) 0.30742(12) 0.0526(8) Uani d . 1 . C
C6 0.3880(4) 0.3592(3) 0.24915(13) 0.0624(9) Uani d . 1 . C
C7 0.4291(4) 0.2241(3) 0.25014(14) 0.0654(10) Uani d . 1 . C
C8 0.5177(3) 0.1947(2) 0.30625(13) 0.0548(8) Uani d . 1 . C
C8a 0.4394(3) 0.2279(2) 0.36534(13) 0.0406(7) Uani d . 1 . C
C9 0.2883(3) 0.3918(2) 0.42114(12) 0.0445(7) Uani d . 1 . C
C10 0.1521(3) 0.3169(2) 0.42362(12) 0.0442(7) Uani d . 1 . C
H1A 0.4787(3) 0.2047(2) 0.45773(14) 0.061(6) Uiso calc R 1 . H
H1B 0.5670(3) 0.1114(2) 0.41769(14) 0.061(6) Uiso calc R 1 . H
H3A 0.7179(3) 0.4594(2) 0.42077(13) 0.060(6) Uiso calc R 1 . H
H3B 0.5841(3) 0.4323(2) 0.46311(13) 0.060(6) Uiso calc R 1 . H
H4A 0.5786(3) 0.4450(2) 0.33452(12) 0.048(5) Uiso calc R 1 . H
H4B 0.4927(3) 0.5308(2) 0.37896(12) 0.048(5) Uiso calc R 1 . H
H5A 0.2155(3) 0.3523(2) 0.30821(12) 0.058(6) Uiso calc R 1 . H
H5B 0.2890(3) 0.4816(2) 0.30644(12) 0.058(6) Uiso calc R 1 . H
H6A 0.4753(4) 0.4085(3) 0.24503(13) 0.073(7) Uiso calc R 1 . H
H6B 0.3259(4) 0.3754(3) 0.21433(13) 0.073(7) Uiso calc R 1 . H
H7A 0.3415(4) 0.1745(3) 0.24980(14) 0.074(7) Uiso calc R 1 . H
H7B 0.4852(4) 0.2044(3) 0.21400(14) 0.074(7) Uiso calc R 1 . H
H8A 0.6092(3) 0.2390(2) 0.30438(13) 0.060(6) Uiso calc R 1 . H
H8B 0.5399(3) 0.1078(2) 0.30652(13) 0.060(6) Uiso calc R 1 . H
H8AA 0.3512(3) 0.1775(2) 0.36776(13) 0.041(7) Uiso calc R 1 . H
H9A 0.3420(3) 0.3790(2) 0.45866(12) 0.060(6) Uiso calc R 1 . H
H9B 0.2613(3) 0.4776(2) 0.41955(12) 0.060(6) Uiso calc R 1 . H

loop_
_atom_type_symbol
_atom_type_description
_atom_type_scat_dispersion_real
_atom_type_scat_dispersion_imag
_atom_type_scat_source
C C 0.0033 0.0016 'International Tables Vol C Tables 4.2.6.8 and 6.1.1.4'
H H 0.0000 0.0000 'International Tables Vol C Tables 4.2.6.8 and 6.1.1.4'
O O 0.0106 0.0060 'International Tables Vol C Tables 4.2.6.8 and 6.1.1.4'

loop_
_geom_angle_atom_site_label_1
_geom_angle_atom_site_label_2
_geom_angle_atom_site_label_3
_geom_angle
_geom_angle_publ_flag
C10 O3 H3 109.47(15) ?
C2 C1 C8a 110.3(2) ?
O1 C2 C1 122.2(3) ?
O1 C2 C3 123.3(3) ?
C1 C2 C3 114.4(3) ?
C2 C3 C4 111.5(2) ?
C3 C4 C4a 114.4(2) ?
C4 C4a C5 109.8(2) ?
C4 C4a C9 108.2(2) ?
C5 C4a C9 108.0(2) ?
C4 C4a C8a 109.9(2) ?
C5 C4a C8a 108.9(2) ?
C9 C4a C8a 112.0(2) ?
C6 C5 C4a 114.9(2) ?
C5 C6 C7 110.6(3) ?
C8 C7 C6 110.5(3) ?
C7 C8 C8a 112.9(2) ?
C8 C8a C1 110.4(2) ?
C8 C8a C4a 112.3(2) ?
C1 C8a C4a 111.2(2) ?
C10 C9 C4a 115.6(2) ?
O2 C10 O3 121.3(3) ?
O2 C10 C9 124.5(3) y
O3 C10 C9 114.2(2) y

loop_
_geom_bond_atom_site_label_1
_geom_bond_atom_site_label_2
_geom_bond_site_symmetry_2
_geom_bond_distance
_geom_bond_publ_flag
O1 C2 . 1.214(3) y
O2 C10 . 1.205(3) y
O3 C10 . 1.321(3) y
O3 H3 . 0.94(3) ?
C1 C2 . 1.495(4) ?
C1 C8a . 1.538(4) ?
C2 C3 . 1.496(4) ?
C3 C4 . 1.530(3) ?
C4 C4a . 1.532(3) ?
C4a C5 . 1.545(4) ?
C4a C9 . 1.550(4) ?
C4a C8a . 1.555(3) ?
C5 C6 . 1.522(4) ?
C6 C7 . 1.523(4) ?
C7 C8 . 1.510(4) ?
C8 C8a . 1.527(4) ?
C9 C10 . 1.496(4) ?

loop_
_geom_torsion_atom_site_label_1
_geom_torsion_atom_site_label_2
_geom_torsion_atom_site_label_3
_geom_torsion_atom_site_label_4
_geom_torsion
C8a C1 C2 O1 -121.3(3)
C8a C1 C2 C3 56.2(3)
O1 C2 C3 C4 125.5(3)
C1 C2 C3 C4 -51.9(3)
C2 C3 C4 C4a 49.4(3)
C3 C4 C4a C5 -170.7(2)
C3 C4 C4a C9 71.7(3)
C3 C4 C4a C8a -50.9(3)
C4 C4a C5 C6 68.7(3)
C9 C4a C5 C6 -173.5(2)
C8a C4a C5 C6 -51.6(3)
C4a C5 C6 C7 55.0(3)
C5 C6 C7 C8 -55.4(4)
C6 C7 C8 C8a 56.9(3)
C7 C8 C8a C1 -179.9(2)
C7 C8 C8a C4a -55.2(3)
C2 C1 C8a C8 68.5(3)
C2 C1 C8a C4a -56.8(3)
C4 C4a C8a C8 -70.0(3)
C5 C4a C8a C8 50.3(3)
C9 C4a C8a C8 169.7(2)
C4 C4a C8a C1 54.2(3)
C5 C4a C8a C1 174.5(2)
C9 C4a C8a C1 -66.1(3)
C4 C4a C9 C10 -178.8(2)
C5 C4a C9 C10 62.3(3)
C8a C4a C9 C10 -57.6(3)
C4a C9 C10 O2 71.9(4)
C4a C9 C10 O3 -108.7(3)

loop_
_cod_related_entry_id
_cod_related_entry_database
_cod_related_entry_code
1 ChemSpider 21136799
